data_7106239
loop_
_publ_author_name
'I. Ravikumar'
'Subrata Saha'
'Pradyut Ghosh'

_publ_section_title
;
 Dual-host approach for liquid&#x0096;liquid extraction of potassium
 fluoride/chloride via formation of an integrated 1-D polymeric complex
;
_journal_name_full Chem.Commun.
_journal_page_first 4721
_journal_paper_doi 10.1039/c0cc03469j
_journal_volume 47
_journal_year 2011
_chemical_formula_sum 'C39 H41 Cl F15 K N4 O10'
_chemical_formula_weight 1085.29
_chemical_name_systematic
;
?
;
_space_group_IT_number 14
_symmetry_cell_setting monoclinic
_symmetry_space_group_name_Hall '-P 2ybc'
_symmetry_space_group_name_H-M 'P 1 21/c 1'
_atom_sites_solution_hydrogens geom
_atom_sites_solution_primary direct
_atom_sites_solution_secondary difmap
_audit_creation_method SHELXL-97
_cell_angle_alpha 90.00
_cell_angle_beta 98.094(11)
_cell_angle_gamma 90.00
_cell_formula_units_Z 4
_cell_length_a 10.676(10)
_cell_length_b 24.66(2)
_cell_length_c 18.522(18)
_cell_measurement_reflns_used 4582
_cell_measurement_temperature 296(2)
_cell_measurement_theta_max 17.93
_cell_measurement_theta_min 2.22
_cell_volume 4828(8)
_computing_cell_refinement 'BRUKER SMART APEX II'
_computing_data_collection 'BRUKER SMART APEX II'
_computing_data_reduction 'BRUKER AXS SAINT'
_computing_molecular_graphics 'BRUKER SHELXTL'
_computing_publication_material 'MERCURY 2.3'
_computing_structure_refinement 'SHELXL-97 (Sheldrick, 1997)'
_computing_structure_solution 'SHELXS-97 (Sheldrick, 1990)'
_diffrn_ambient_temperature 296(2)
_diffrn_detector_area_resol_mean 3
_diffrn_measured_fraction_theta_full 0.991
_diffrn_measured_fraction_theta_max 0.991
_diffrn_measurement_device_type 'BRUKER SMART APEX II WITH CCD AREA DETECTOR'
_diffrn_measurement_method 'OMEGA SCAN'
_diffrn_radiation_monochromator graphite
_diffrn_radiation_source 'fine-focus sealed tube'
_diffrn_radiation_type MoK\a
_diffrn_radiation_wavelength 0.71073
_diffrn_reflns_av_R_equivalents 0.0777
_diffrn_reflns_av_sigmaI/netI 0.0463
_diffrn_reflns_limit_h_max 9
_diffrn_reflns_limit_h_min -9
_diffrn_reflns_limit_k_max 21
_diffrn_reflns_limit_k_min -21
_diffrn_reflns_limit_l_max 16
_diffrn_reflns_limit_l_min -15
_diffrn_reflns_number 21302
_diffrn_reflns_theta_full 18.14
_diffrn_reflns_theta_max 18.14
_diffrn_reflns_theta_min 1.38
_exptl_absorpt_coefficient_mu 0.280
_exptl_absorpt_correction_T_max 0.9834
_exptl_absorpt_correction_T_min 0.9514
_exptl_absorpt_correction_type multi-scan
_exptl_absorpt_process_details 'BRUKER SADABS'
_exptl_crystal_colour COLORLESS
_exptl_crystal_density_diffrn 1.491
_exptl_crystal_density_method 'not measured'
_exptl_crystal_description PLATES
_exptl_crystal_F_000 2208
_exptl_crystal_size_max 0.18
_exptl_crystal_size_mid 0.10
_exptl_crystal_size_min 0.06
_refine_diff_density_max 1.621
_refine_diff_density_min -0.317
_refine_diff_density_rms 0.099
_refine_ls_extinction_method none
_refine_ls_goodness_of_fit_ref 1.232
_refine_ls_hydrogen_treatment constr
_refine_ls_matrix_type full
_refine_ls_number_parameters 631
_refine_ls_number_reflns 3379
_refine_ls_number_restraints 0
_refine_ls_restrained_S_all 1.232
_refine_ls_R_factor_all 0.0960
_refine_ls_R_factor_gt 0.0738
_refine_ls_shift/su_max 0.000
_refine_ls_shift/su_mean 0.000
_refine_ls_structure_factor_coef Fsqd
_refine_ls_weighting_details 'calc w=1/[\s^2^(Fo^2^)+(0.1091P)^2^+15.6030P] where P=(Fo^2^+2Fc^2^)/3'
_refine_ls_weighting_scheme calc
_refine_ls_wR_factor_gt 0.1931
_refine_ls_wR_factor_ref 0.2137
_reflns_number_gt 2565
_reflns_number_total 3379
_reflns_threshold_expression >2sigma(I)
_cod_data_source_file c0cc03469j.txt
_cod_data_source_block Complex_4
_cod_depositor_comments
;
The following automatic conversions were performed:

'_symmetry_cell_setting' value 'MONOCLINIC' changed to 'monoclinic'
according to the built-in table from CIF Core dictionary named
'cif_core.dic' version 2.4.1 from 2010-06-29.

Automatic conversion script
Id: cif_fix_values 1646 2011-03-28 12:23:43Z adriana 
;
_cod_original_cell_volume 4827(8)
_cod_original_sg_symbol_H-M P2(1)/c
_cod_database_code 7106239

loop_
_symmetry_equiv_pos_as_xyz
'x, y, z'
'-x, y+1/2, -z+1/2'
'-x, -y, -z'
'x, -y-1/2, z-1/2'

loop_
_atom_site_label
_atom_site_type_symbol
_atom_site_fract_x
_atom_site_fract_y
_atom_site_fract_z
_atom_site_U_iso_or_equiv
_atom_site_adp_type
_atom_site_occupancy
_atom_site_symmetry_multiplicity
_atom_site_calc_flag
_atom_site_refinement_flags
_atom_site_disorder_assembly
_atom_site_disorder_group
C1 C 0.4003(10) 0.2655(4) 0.3914(6) 0.043(3) Uani 1 1 d . . .
H1A H 0.3881 0.2331 0.4194 0.051 Uiso 1 1 calc R . .
H1B H 0.3181 0.2767 0.3669 0.051 Uiso 1 1 calc R . .
C2 C 0.4534(10) 0.3097(5) 0.4429(6) 0.050(3) Uani 1 1 d . . .
H2A H 0.4645 0.3424 0.4154 0.059 Uiso 1 1 calc R . .
H2B H 0.3941 0.3176 0.4766 0.059 Uiso 1 1 calc R . .
C3 C 0.5998(12) 0.2894(4) 0.5584(7) 0.037(3) Uani 1 1 d . . .
C4 C 0.7352(12) 0.2733(6) 0.5873(5) 0.032(3) Uani 1 1 d . . .
C5 C 0.8234(15) 0.3114(5) 0.6044(5) 0.036(3) Uani 1 1 d . . .
C6 C 0.9491(14) 0.2968(6) 0.6291(6) 0.039(3) Uani 1 1 d . . .
C7 C 0.9813(13) 0.2440(7) 0.6375(5) 0.039(3) Uani 1 1 d . . .
C8 C 0.8905(16) 0.2047(5) 0.6203(6) 0.040(3) Uani 1 1 d . . .
C9 C 0.7702(13) 0.2203(6) 0.5950(6) 0.032(3) Uani 1 1 d . . .
C10 C 0.4729(9) 0.2933(4) 0.2779(6) 0.038(3) Uani 1 1 d . . .
H10A H 0.4540 0.3282 0.2979 0.045 Uiso 1 1 calc R . .
H10B H 0.4038 0.2839 0.2401 0.045 Uiso 1 1 calc R . .
C11 C 0.5952(10) 0.2975(4) 0.2444(6) 0.041(3) Uani 1 1 d . . .
H11A H 0.6157 0.2622 0.2263 0.049 Uiso 1 1 calc R . .
H11B H 0.5824 0.3223 0.2034 0.049 Uiso 1 1 calc R . .
C12 C 0.7204(11) 0.3696(6) 0.3113(6) 0.032(3) Uani 1 1 d . . .
C13 C 0.8354(12) 0.3827(4) 0.3654(7) 0.038(3) Uani 1 1 d . . .
C14 C 0.8267(13) 0.4134(4) 0.4297(7) 0.037(3) Uani 1 1 d . . .
C15 C 0.9372(16) 0.4274(4) 0.4747(6) 0.047(3) Uani 1 1 d . . .
C16 C 1.0539(13) 0.4109(5) 0.4624(8) 0.046(3) Uani 1 1 d . . .
C17 C 1.0623(14) 0.3799(5) 0.3995(8) 0.047(3) Uani 1 1 d . . .
C18 C 0.9533(15) 0.3666(4) 0.3544(7) 0.040(3) Uani 1 1 d . . .
C19 C 0.4553(9) 0.1983(4) 0.3057(6) 0.035(3) Uani 1 1 d . . .
H19A H 0.4904 0.1954 0.2603 0.043 Uiso 1 1 calc R . .
H19B H 0.3642 0.1942 0.2944 0.043 Uiso 1 1 calc R . .
C20 C 0.4938(9) 0.6527(4) 0.1449(6) 0.040(3) Uani 1 1 d . . .
H20A H 0.5226 0.6570 0.0979 0.048 Uiso 1 1 calc R . .
H20B H 0.5265 0.6185 0.1656 0.048 Uiso 1 1 calc R . .
C21 C 0.2907(11) 0.6058(6) 0.1470(5) 0.030(3) Uani 1 1 d . . .
C22 C 0.1478(11) 0.6132(5) 0.1370(6) 0.031(3) Uani 1 1 d . . .
C23 C 0.0863(14) 0.6505(5) 0.1773(6) 0.035(3) Uani 1 1 d . . .
C24 C -0.0417(14) 0.6583(5) 0.1658(6) 0.036(3) Uani 1 1 d . . .
C25 C -0.1158(12) 0.6275(5) 0.1151(7) 0.037(3) Uani 1 1 d . . .
C26 C -0.0612(12) 0.5890(5) 0.0741(6) 0.032(3) Uani 1 1 d . . .
C27 C 0.0688(13) 0.5834(4) 0.0871(6) 0.031(3) Uani 1 1 d . . .
C28 C 0.8304(10) 0.5219(5) 0.2463(7) 0.049(3) Uani 1 1 d . . .
H28A H 0.9116 0.5331 0.2335 0.059 Uiso 1 1 calc R . .
H28B H 0.8432 0.4896 0.2762 0.059 Uiso 1 1 calc R . .
C29 C 0.7768(11) 0.5664(5) 0.2884(7) 0.052(3) Uani 1 1 d . . .
H29A H 0.8406 0.5792 0.3272 0.062 Uiso 1 1 calc R . .
H29B H 0.7506 0.5967 0.2564 0.062 Uiso 1 1 calc R . .
C30 C 0.6113(12) 0.5852(5) 0.3591(6) 0.056(3) Uani 1 1 d . . .
H30A H 0.5699 0.6127 0.3266 0.067 Uiso 1 1 calc R . .
H30B H 0.6737 0.6028 0.3946 0.067 Uiso 1 1 calc R . .
C31 C 0.5151(13) 0.5555(5) 0.3972(6) 0.061(4) Uani 1 1 d . . .
H31A H 0.5562 0.5264 0.4269 0.073 Uiso 1 1 calc R . .
H31B H 0.4780 0.5803 0.4289 0.073 Uiso 1 1 calc R . .
C32 C 0.3213(13) 0.5061(5) 0.3739(7) 0.064(4) Uani 1 1 d . . .
H32A H 0.2895 0.5286 0.4103 0.076 Uiso 1 1 calc R . .
H32B H 0.3539 0.4727 0.3970 0.076 Uiso 1 1 calc R . .
C33 C 0.2174(12) 0.4939(5) 0.3132(7) 0.062(4) Uani 1 1 d . . .
H33A H 0.1433 0.4810 0.3329 0.074 Uiso 1 1 calc R . .
H33B H 0.1944 0.5265 0.2851 0.074 Uiso 1 1 calc R . .
C34 C 0.1703(10) 0.4412(5) 0.2046(7) 0.055(3) Uani 1 1 d . . .
H34A H 0.1508 0.4739 0.1763 0.066 Uiso 1 1 calc R . .
H34B H 0.0926 0.4280 0.2201 0.066 Uiso 1 1 calc R . .
C35 C 0.2223(12) 0.3990(5) 0.1584(7) 0.058(3) Uani 1 1 d . . .
H35A H 0.2489 0.3674 0.1877 0.070 Uiso 1 1 calc R . .
H35B H 0.1575 0.3879 0.1192 0.070 Uiso 1 1 calc R . .
C36 C 0.3823(12) 0.3839(5) 0.0827(7) 0.058(4) Uani 1 1 d . . .
H36A H 0.3174 0.3701 0.0452 0.070 Uiso 1 1 calc R . .
H36B H 0.4195 0.3534 0.1112 0.070 Uiso 1 1 calc R . .
C37 C 0.4817(12) 0.4130(5) 0.0485(6) 0.055(3) Uani 1 1 d . . .
H37A H 0.5165 0.3891 0.0147 0.066 Uiso 1 1 calc R . .
H37B H 0.4452 0.4443 0.0217 0.066 Uiso 1 1 calc R . .
C38 C 0.6899(12) 0.4525(5) 0.0793(6) 0.054(3) Uani 1 1 d . . .
H38A H 0.6666 0.4851 0.0514 0.065 Uiso 1 1 calc R . .
H38B H 0.7235 0.4266 0.0475 0.065 Uiso 1 1 calc R . .
C39 C 0.7874(10) 0.4653(5) 0.1422(6) 0.048(3) Uani 1 1 d . . .
H39A H 0.8014 0.4340 0.1740 0.058 Uiso 1 1 calc R . .
H39B H 0.8666 0.4743 0.1251 0.058 Uiso 1 1 calc R . .
N1 N 0.4828(7) 0.2521(3) 0.3359(4) 0.032(2) Uani 1 1 d . . .
N2 N 0.5769(8) 0.2935(3) 0.4846(5) 0.044(2) Uani 1 1 d . . .
H2 H 0.6380 0.2862 0.4604 0.053 Uiso 1 1 calc R . .
N3 N 0.7011(8) 0.3166(4) 0.2966(4) 0.036(2) Uani 1 1 d . . .
H3 H 0.7528 0.2932 0.3186 0.043 Uiso 1 1 calc R . .
N4 N 0.3535(8) 0.6513(4) 0.1348(4) 0.038(2) Uani 1 1 d . . .
H4 H 0.3117 0.6801 0.1208 0.046 Uiso 1 1 calc R . .
O1 O 0.5193(8) 0.2989(3) 0.5983(4) 0.055(2) Uani 1 1 d . . .
O2 O 0.6515(7) 0.4056(3) 0.2847(4) 0.048(2) Uani 1 1 d . . .
O3 O 0.3368(7) 0.5614(3) 0.1641(4) 0.046(2) Uani 1 1 d . . .
O4 O 0.6712(7) 0.5454(3) 0.3183(4) 0.046(2) Uani 1 1 d . . .
O5 O 0.4187(7) 0.5338(3) 0.3440(4) 0.050(2) Uani 1 1 d . . .
O6 O 0.2607(7) 0.4530(3) 0.2671(4) 0.053(2) Uani 1 1 d . . .
O7 O 0.3279(7) 0.4214(3) 0.1288(4) 0.050(2) Uani 1 1 d . . .
O8 O 0.5802(8) 0.4300(3) 0.1056(4) 0.047(2) Uani 1 1 d . . .
O9 O 0.7458(7) 0.5104(3) 0.1818(4) 0.046(2) Uani 1 1 d . . .
O10 O 0.8684(11) 0.7171(7) 0.0051(7) 0.184(7) Uani 1 1 d . . .
F1 F 0.7962(6) 0.3650(3) 0.5969(3) 0.0546(18) Uani 1 1 d . . .
F2 F 1.0390(7) 0.3361(3) 0.6437(4) 0.076(2) Uani 1 1 d . . .
F3 F 1.1030(7) 0.2296(3) 0.6624(4) 0.070(2) Uani 1 1 d . . .
F4 F 0.9231(6) 0.1515(3) 0.6274(3) 0.0593(18) Uani 1 1 d . . .
F5 F 0.6812(6) 0.1807(2) 0.5760(3) 0.0520(17) Uani 1 1 d . . .
F6 F 0.7131(6) 0.4287(2) 0.4435(3) 0.0504(17) Uani 1 1 d . . .
F7 F 0.9227(6) 0.4580(3) 0.5357(4) 0.0604(18) Uani 1 1 d . . .
F8 F 1.1571(7) 0.4269(2) 0.5084(3) 0.0628(19) Uani 1 1 d . . .
F9 F 1.1810(7) 0.3654(2) 0.3887(3) 0.0623(19) Uani 1 1 d . . .
F10 F 0.9743(5) 0.3366(2) 0.2946(4) 0.0513(17) Uani 1 1 d . . .
F11 F 0.1575(6) 0.6820(2) 0.2276(3) 0.0456(16) Uani 1 1 d . . .
F12 F -0.0976(6) 0.6961(3) 0.2038(3) 0.0554(18) Uani 1 1 d . . .
F13 F -0.2433(6) 0.6341(2) 0.1030(3) 0.0502(17) Uani 1 1 d . . .
F14 F -0.1357(6) 0.5595(2) 0.0228(3) 0.0492(17) Uani 1 1 d . . .
F15 F 0.1196(5) 0.5457(2) 0.0448(3) 0.0476(16) Uani 1 1 d . . .
Cl1 Cl 0.8459(2) 0.24812(10) 0.42956(13) 0.0393(8) Uani 1 1 d . . .
K1 K 0.4978(2) 0.48328(9) 0.22313(12) 0.0394(8) Uani 1 1 d . . .

loop_
_atom_site_aniso_label
_atom_site_aniso_U_11
_atom_site_aniso_U_22
_atom_site_aniso_U_33
_atom_site_aniso_U_23
_atom_site_aniso_U_13
_atom_site_aniso_U_12
C1 0.045(7) 0.062(8) 0.023(7) 0.004(6) 0.005(7) 0.007(6)
C2 0.042(8) 0.066(8) 0.040(8) -0.013(7) 0.006(7) 0.008(7)
C3 0.042(10) 0.043(7) 0.031(10) -0.001(6) 0.022(8) -0.005(6)
C4 0.051(11) 0.037(10) 0.010(6) -0.005(6) 0.011(6) 0.001(10)
C5 0.069(12) 0.025(10) 0.012(6) 0.000(6) 0.001(6) -0.001(10)
C6 0.055(12) 0.039(11) 0.022(7) -0.007(6) 0.000(7) -0.016(10)
C7 0.043(11) 0.047(12) 0.025(7) 0.009(7) -0.007(6) 0.008(10)
C8 0.073(13) 0.026(10) 0.023(7) 0.003(6) 0.015(7) 0.005(11)
C9 0.027(9) 0.042(11) 0.029(7) -0.005(6) 0.011(6) -0.006(9)
C10 0.031(7) 0.042(7) 0.037(7) -0.001(6) -0.004(6) -0.005(5)
C11 0.047(8) 0.046(7) 0.026(7) 0.010(6) -0.007(7) 0.000(6)
C12 0.034(9) 0.036(10) 0.028(7) 0.004(7) 0.010(7) 0.003(7)
C13 0.023(10) 0.045(8) 0.046(11) 0.018(8) 0.006(8) 0.002(7)
C14 0.061(12) 0.038(7) 0.014(8) 0.002(7) 0.017(9) 0.003(7)
C15 0.078(13) 0.047(8) 0.011(8) -0.013(7) -0.008(9) -0.021(8)
C16 0.021(10) 0.065(9) 0.049(11) 0.018(9) -0.002(9) 0.002(7)
C17 0.053(13) 0.050(8) 0.045(10) 0.006(8) 0.030(10) 0.022(8)
C18 0.043(11) 0.047(8) 0.024(9) 0.000(7) -0.016(9) -0.011(8)
C19 0.024(6) 0.044(8) 0.039(7) -0.007(7) 0.007(5) 0.000(6)
C20 0.035(9) 0.042(7) 0.043(8) -0.002(6) 0.009(6) -0.002(6)
C21 0.036(10) 0.043(9) 0.011(6) -0.002(6) 0.007(5) -0.005(8)
C22 0.036(10) 0.032(7) 0.021(7) -0.005(6) -0.004(8) -0.001(7)
C23 0.038(10) 0.040(8) 0.026(8) 0.004(7) -0.003(8) -0.003(8)
C24 0.046(11) 0.040(8) 0.021(8) -0.008(7) 0.004(8) 0.005(8)
C25 0.021(10) 0.058(9) 0.032(8) 0.011(8) 0.005(8) 0.007(8)
C26 0.026(10) 0.045(8) 0.023(8) 0.001(7) -0.005(7) -0.008(7)
C27 0.040(11) 0.031(8) 0.026(8) 0.002(7) 0.017(8) 0.008(7)
C28 0.040(7) 0.052(8) 0.055(9) 0.002(7) 0.008(8) -0.002(6)
C29 0.043(8) 0.055(9) 0.055(8) 0.002(7) -0.004(7) -0.014(7)
C30 0.071(9) 0.054(8) 0.037(8) -0.016(7) -0.010(7) 0.004(8)
C31 0.086(10) 0.066(9) 0.034(8) -0.002(7) 0.018(9) 0.015(8)
C32 0.073(10) 0.071(9) 0.056(9) 0.000(7) 0.041(9) 0.008(8)
C33 0.060(9) 0.069(9) 0.063(9) 0.005(8) 0.030(9) -0.002(7)
C34 0.038(8) 0.069(9) 0.059(9) 0.017(8) 0.007(8) -0.002(7)
C35 0.051(9) 0.058(9) 0.061(9) 0.006(8) -0.007(7) -0.009(8)
C36 0.063(9) 0.056(8) 0.047(8) -0.012(8) -0.024(8) 0.009(8)
C37 0.061(9) 0.059(8) 0.041(8) -0.005(7) -0.008(8) 0.019(7)
C38 0.072(10) 0.053(8) 0.041(9) 0.003(7) 0.016(9) 0.013(7)
C39 0.049(8) 0.053(9) 0.044(8) 0.000(7) 0.010(7) -0.001(7)
N1 0.040(6) 0.038(6) 0.021(5) 0.001(5) 0.010(5) 0.000(4)
N2 0.040(7) 0.070(7) 0.025(7) -0.009(5) 0.012(5) 0.010(5)
N3 0.038(6) 0.041(7) 0.026(6) 0.004(5) -0.001(5) 0.005(5)
N4 0.036(7) 0.045(7) 0.035(6) 0.000(5) 0.007(5) 0.005(5)
O1 0.058(6) 0.082(6) 0.030(5) 0.005(4) 0.022(5) 0.012(4)
O2 0.061(6) 0.043(5) 0.037(5) 0.008(4) -0.005(4) 0.011(5)
O3 0.049(5) 0.041(5) 0.048(5) 0.008(4) 0.004(4) 0.009(4)
O4 0.044(5) 0.049(5) 0.046(5) -0.003(4) 0.004(4) 0.001(4)
O5 0.051(5) 0.067(5) 0.034(5) 0.000(4) 0.012(5) -0.003(4)
O6 0.049(5) 0.062(6) 0.047(5) 0.010(5) 0.008(5) 0.000(4)
O7 0.046(5) 0.052(5) 0.051(5) -0.006(5) -0.001(4) -0.001(4)
O8 0.062(6) 0.053(5) 0.025(5) -0.003(4) 0.003(5) 0.000(4)
O9 0.053(5) 0.048(5) 0.038(5) -0.001(4) 0.007(5) -0.002(4)
O10 0.108(10) 0.305(18) 0.128(10) 0.100(12) -0.017(8) -0.060(10)
F1 0.072(5) 0.042(5) 0.047(4) 0.000(3) -0.001(3) 0.002(4)
F2 0.080(5) 0.057(5) 0.083(5) -0.005(4) -0.012(4) -0.014(4)
F3 0.061(6) 0.067(5) 0.073(5) -0.002(4) -0.015(4) 0.004(4)
F4 0.070(5) 0.047(5) 0.061(5) 0.004(3) 0.008(4) 0.007(4)
F5 0.057(5) 0.046(4) 0.053(4) -0.005(3) 0.007(3) -0.007(4)
F6 0.050(5) 0.061(4) 0.043(4) -0.005(3) 0.017(4) 0.007(3)
F7 0.070(5) 0.069(4) 0.042(4) -0.009(4) 0.009(4) -0.017(4)
F8 0.058(5) 0.079(5) 0.046(4) 0.004(4) -0.013(4) -0.011(4)
F9 0.052(5) 0.069(5) 0.066(5) -0.005(4) 0.005(4) 0.006(4)
F10 0.057(4) 0.061(4) 0.037(4) -0.009(4) 0.009(3) 0.000(3)
F11 0.047(4) 0.059(4) 0.031(4) -0.011(3) 0.003(3) 0.001(3)
F12 0.055(4) 0.066(4) 0.046(4) -0.019(4) 0.010(4) 0.009(4)
F13 0.047(5) 0.062(4) 0.044(4) 0.000(3) 0.013(3) 0.006(3)
F14 0.050(4) 0.054(4) 0.043(4) -0.008(4) 0.003(4) -0.006(3)
F15 0.049(4) 0.053(4) 0.041(4) -0.008(4) 0.005(3) 0.000(3)
Cl1 0.0480(18) 0.0464(18) 0.0233(16) 0.0016(13) 0.0044(13) 0.0024(14)
K1 0.0453(16) 0.0436(16) 0.0294(15) -0.0003(12) 0.0061(12) 0.0035(12)

loop_
_atom_type_symbol
_atom_type_description
_atom_type_scat_dispersion_real
_atom_type_scat_dispersion_imag
_atom_type_scat_source
C C 0.0033 0.0016 'International Tables Vol C Tables 4.2.6.8 and 6.1.1.4'
H H 0.0000 0.0000 'International Tables Vol C Tables 4.2.6.8 and 6.1.1.4'
N N 0.0061 0.0033 'International Tables Vol C Tables 4.2.6.8 and 6.1.1.4'
O O 0.0106 0.0060 'International Tables Vol C Tables 4.2.6.8 and 6.1.1.4'
F F 0.0171 0.0103 'International Tables Vol C Tables 4.2.6.8 and 6.1.1.4'
Cl Cl 0.1484 0.1585 'International Tables Vol C Tables 4.2.6.8 and 6.1.1.4'
K K 0.2009 0.2494 'International Tables Vol C Tables 4.2.6.8 and 6.1.1.4'

loop_
_geom_angle_atom_site_label_1
_geom_angle_atom_site_label_2
_geom_angle_atom_site_label_3
_geom_angle
_geom_angle_site_symmetry_1
_geom_angle_site_symmetry_3
_geom_angle_publ_flag
N1 C1 C2 113.1(8) . . ?
N2 C2 C1 111.2(8) . . ?
O1 C3 N2 123.2(11) . . ?
O1 C3 C4 123.2(10) . . ?
N2 C3 C4 113.6(10) . . ?
C5 C4 C9 118.4(11) . . ?
C5 C4 C3 120.2(13) . . ?
C9 C4 C3 121.3(12) . . ?
C4 C5 F1 121.8(13) . . ?
C4 C5 C6 120.4(11) . . ?
F1 C5 C6 117.7(13) . . ?
C7 C6 F2 120.2(14) . . ?
C7 C6 C5 120.1(11) . . ?
F2 C6 C5 119.7(13) . . ?
C6 C7 F3 120.3(14) . . ?
C6 C7 C8 119.5(11) . . ?
F3 C7 C8 120.2(14) . . ?
C9 C8 F4 121.5(13) . . ?
C9 C8 C7 118.8(11) . . ?
F4 C8 C7 119.7(14) . . ?
C8 C9 C4 122.7(10) . . ?
C8 C9 F5 118.3(13) . . ?
C4 C9 F5 119.1(13) . . ?
N1 C10 C11 111.5(8) . . ?
N3 C11 C10 112.4(8) . . ?
O2 C12 N3 124.2(10) . . ?
O2 C12 C13 120.3(11) . . ?
N3 C12 C13 115.5(11) . . ?
C18 C13 C14 116.7(11) . . ?
C18 C13 C12 121.5(12) . . ?
C14 C13 C12 121.8(12) . . ?
F6 C14 C15 122.2(12) . . ?
F6 C14 C13 118.8(12) . . ?
C15 C14 C13 119.0(12) . . ?
C16 C15 F7 120.6(13) . . ?
C16 C15 C14 123.1(11) . . ?
F7 C15 C14 116.3(14) . . ?
F8 C16 C15 119.5(14) . . ?
F8 C16 C17 122.6(14) . . ?
C15 C16 C17 117.9(11) . . ?
F9 C17 C18 125.1(14) . . ?
F9 C17 C16 115.8(14) . . ?
C18 C17 C16 119.1(11) . . ?
C13 C18 C17 124.2(12) . . ?
C13 C18 F10 122.4(12) . . ?
C17 C18 F10 113.4(13) . . ?
N1 C19 C20 114.4(8) . 2_645 ?
N4 C20 C19 111.5(8) . 2_655 ?
O3 C21 N4 126.8(10) . . ?
O3 C21 C22 119.8(10) . . ?
N4 C21 C22 113.3(11) . . ?
C27 C22 C23 114.8(10) . . ?
C27 C22 C21 121.9(11) . . ?
C23 C22 C21 123.3(11) . . ?
F11 C23 C24 118.5(12) . . ?
F11 C23 C22 118.7(12) . . ?
C24 C23 C22 122.8(11) . . ?
F12 C24 C23 121.3(12) . . ?
F12 C24 C25 118.9(13) . . ?
C23 C24 C25 119.8(11) . . ?
F13 C25 C24 121.0(13) . . ?
F13 C25 C26 118.6(12) . . ?
C24 C25 C26 120.4(11) . . ?
F14 C26 C27 122.8(12) . . ?
F14 C26 C25 119.8(12) . . ?
C27 C26 C25 117.3(10) . . ?
C22 C27 F15 119.4(12) . . ?
C22 C27 C26 124.8(10) . . ?
F15 C27 C26 115.7(12) . . ?
O9 C28 C29 109.8(9) . . ?
O4 C29 C28 108.4(9) . . ?
O4 C30 C31 107.1(9) . . ?
O5 C31 C30 109.3(9) . . ?
O5 C32 C33 108.1(10) . . ?
O6 C33 C32 108.7(10) . . ?
O6 C34 C35 109.9(9) . . ?
O7 C35 C34 109.1(9) . . ?
O7 C36 C37 108.3(9) . . ?
O8 C37 C36 108.5(9) . . ?
O8 C38 C39 109.2(9) . . ?
O9 C39 C38 109.5(9) . . ?
C19 N1 C10 111.0(8) . . ?
C19 N1 C1 111.2(8) . . ?
C10 N1 C1 111.4(8) . . ?
C3 N2 C2 124.3(9) . . ?
C12 N3 C11 122.0(9) . . ?
C21 N4 C20 121.1(9) . . ?
C12 O2 K1 178.5(7) . . ?
C21 O3 K1 161.9(7) . . ?
C29 O4 C30 112.9(8) . . ?
C29 O4 K1 116.1(6) . . ?
C30 O4 K1 113.4(6) . . ?
C32 O5 C31 114.1(9) . . ?
C32 O5 K1 114.7(6) . . ?
C31 O5 K1 116.8(6) . . ?
C34 O6 C33 112.8(9) . . ?
C34 O6 K1 110.2(6) . . ?
C33 O6 K1 110.9(6) . . ?
C35 O7 C36 112.7(9) . . ?
C35 O7 K1 116.6(6) . . ?
C36 O7 K1 116.3(6) . . ?
C38 O8 C37 114.0(8) . . ?
C38 O8 K1 116.4(6) . . ?
C37 O8 K1 115.5(6) . . ?
C28 O9 C39 112.2(8) . . ?
C28 O9 K1 108.5(6) . . ?
C39 O9 K1 108.2(6) . . ?
O2 K1 O3 178.1(2) . . ?
O2 K1 O7 100.5(2) . . ?
O3 K1 O7 79.5(2) . . ?
O2 K1 O8 75.7(2) . . ?
O3 K1 O8 105.8(2) . . ?
O7 K1 O8 60.1(2) . . ?
O2 K1 O5 102.4(2) . . ?
O3 K1 O5 76.1(2) . . ?
O7 K1 O5 120.2(3) . . ?
O8 K1 O5 178.0(2) . . ?
O2 K1 O4 79.2(2) . . ?
O3 K1 O4 100.9(2) . . ?
O7 K1 O4 179.6(3) . . ?
O8 K1 O4 119.5(2) . . ?
O5 K1 O4 60.2(2) . . ?
O2 K1 O6 101.9(2) . . ?
O3 K1 O6 76.4(2) . . ?
O7 K1 O6 60.9(3) . . ?
O8 K1 O6 119.2(3) . . ?
O5 K1 O6 60.6(2) . . ?
O4 K1 O6 119.5(3) . . ?
O2 K1 O9 75.6(2) . . ?
O3 K1 O9 106.1(2) . . ?
O7 K1 O9 119.5(3) . . ?
O8 K1 O9 60.5(2) . . ?
O5 K1 O9 119.5(2) . . ?
O4 K1 O9 60.2(2) . . ?
O6 K1 O9 177.5(2) . . ?

loop_
_geom_bond_atom_site_label_1
_geom_bond_atom_site_label_2
_geom_bond_distance
_geom_bond_site_symmetry_2
_geom_bond_publ_flag
C1 N1 1.483(12) . ?
C1 C2 1.506(14) . ?
C2 N2 1.486(13) . ?
C3 O1 1.232(12) . ?
C3 N2 1.359(13) . ?
C3 C4 1.521(15) . ?
C4 C5 1.336(14) . ?
C4 C9 1.362(14) . ?
C5 F1 1.356(12) . ?
C5 C6 1.403(15) . ?
C6 C7 1.351(15) . ?
C6 F2 1.364(12) . ?
C7 F3 1.364(12) . ?
C7 C8 1.375(15) . ?
C8 C9 1.359(14) . ?
C8 F4 1.361(12) . ?
C9 F5 1.373(12) . ?
C10 N1 1.472(12) . ?
C10 C11 1.525(14) . ?
C11 N3 1.457(12) . ?
C12 O2 1.213(12) . ?
C12 N3 1.346(12) . ?
C12 C13 1.506(15) . ?
C13 C18 1.362(15) . ?
C13 C14 1.424(15) . ?
C14 F6 1.330(12) . ?
C14 C15 1.389(15) . ?
C15 C16 1.360(15) . ?
C15 F7 1.385(12) . ?
C16 F8 1.352(12) . ?
C16 C17 1.407(16) . ?
C17 F9 1.358(13) . ?
C17 C18 1.374(15) . ?
C18 F10 1.377(13) . ?
C19 N1 1.453(12) . ?
C19 C20 1.503(13) 2_645 ?
C20 N4 1.483(12) . ?
C20 C19 1.503(13) 2_655 ?
C21 O3 1.224(12) . ?
C21 N4 1.342(13) . ?
C21 C22 1.522(14) . ?
C22 C27 1.371(14) . ?
C22 C23 1.405(14) . ?
C23 F11 1.360(12) . ?
C23 C24 1.366(14) . ?
C24 F12 1.356(12) . ?
C24 C25 1.370(14) . ?
C25 F13 1.358(12) . ?
C25 C26 1.393(14) . ?
C26 F14 1.360(11) . ?
C26 C27 1.382(14) . ?
C27 F15 1.376(11) . ?
C28 O9 1.421(12) . ?
C28 C29 1.505(15) . ?
C29 O4 1.423(12) . ?
C30 O4 1.442(13) . ?
C30 C31 1.514(16) . ?
C31 O5 1.425(13) . ?
C32 O5 1.420(13) . ?
C32 C33 1.494(16) . ?
C33 O6 1.438(13) . ?
C34 O6 1.430(13) . ?
C34 C35 1.501(16) . ?
C35 O7 1.432(13) . ?
C36 O7 1.436(13) . ?
C36 C37 1.493(16) . ?
C37 O8 1.445(12) . ?
C38 O8 1.442(12) . ?
C38 C39 1.484(14) . ?
C39 O9 1.435(12) . ?
O2 K1 2.671(9) . ?
O3 K1 2.708(9) . ?
O4 K1 2.822(7) . ?
O5 K1 2.794(8) . ?
O6 K1 2.865(8) . ?
O7 K1 2.789(7) . ?
O8 K1 2.789(7) . ?
O9 K1 2.935(7) . ?
